data_2223013
loop_
_publ_author_name
'Raime, Nurul-Nadia'
'Adnan, Rohana'
'Rosli, Mohd Mustaqim'
'Fun, Hoong-Kun'

_publ_section_title
;Poly[[diaqua(3-carboxy-5-nitrobenzoato)(\m-5-nitrobenzene-1,3-dicarboxylato)neodymium(III)]
 2.5-hydrate]
;
_journal_coeditor_code CI2868
_journal_issue 9
_journal_name_full 'Acta Crystallographica Section E'
_journal_page_first m1108
_journal_page_last m1109
_journal_paper_doi 10.1107/S1600536809032486
_journal_volume 65
_journal_year 2009
_chemical_formula_iupac '[Nd (C8 H3 N O6) (C8 H4 N O6) (H2 O)2], 2.5H2 O'
_chemical_formula_moiety 'C16 H11 N2 Nd O14, 2.5(H2 O)'
_chemical_formula_sum 'C16 H16 N2 Nd O16.5'
_chemical_formula_weight 644.55
_chemical_name_systematic
'Poly[[diaqua(3-carboxy-5-nitrobenzoato)(\m-5-nitrobenzene-1,3-dicarboxylato)neodymium(III)] 2.5-hydrate]'
_space_group_IT_number 2
_symmetry_cell_setting triclinic
_symmetry_space_group_name_Hall '-P 1'
_symmetry_space_group_name_H-M 'P -1'
_atom_sites_solution_hydrogens geom
_atom_sites_solution_primary direct
_atom_sites_solution_secondary difmap
_audit_creation_method SHELXL-97
_cell_angle_alpha 69.2790(10)
_cell_angle_beta 71.7530(10)
_cell_angle_gamma 66.0460(10)
_cell_formula_units_Z 2
_cell_length_a 9.57480(10)
_cell_length_b 10.46340(10)
_cell_length_c 13.3285(2)
_cell_measurement_reflns_used 9930
_cell_measurement_temperature 100
_cell_measurement_theta_max 29.00
_cell_measurement_theta_min 2.65
_cell_volume 1118.71(3)
_computing_cell_refinement 'SAINT (Bruker, 2005)'
_computing_data_collection 'APEX2 (Bruker, 2005)'
_computing_data_reduction 'SAINT (Bruker, 2005)'
_computing_molecular_graphics 'SHELXTL (Sheldrick, 2008)'
_computing_publication_material 'SHELXTL (Sheldrick, 2008) and PLATON (Spek, 2009)'
_computing_structure_refinement 'SHELXTL (Sheldrick, 2008)'
_computing_structure_solution 'SHELXTL (Sheldrick, 2008)'
_diffrn_ambient_temperature 100
_diffrn_measured_fraction_theta_full 0.991
_diffrn_measured_fraction_theta_max 0.991
_diffrn_measurement_device_type
;
Bruker SMART APEXII CCD area-detector
;
_diffrn_measurement_method '\f and \w'
_diffrn_radiation_monochromator graphite
_diffrn_radiation_source 'fine-focus sealed tube'
_diffrn_radiation_type MoK\a
_diffrn_radiation_wavelength 0.71073
_diffrn_reflns_av_R_equivalents 0.0188
_diffrn_reflns_av_sigmaI/netI 0.0164
_diffrn_reflns_limit_h_max 13
_diffrn_reflns_limit_h_min -13
_diffrn_reflns_limit_k_max 14
_diffrn_reflns_limit_k_min -14
_diffrn_reflns_limit_l_max 18
_diffrn_reflns_limit_l_min -18
_diffrn_reflns_number 22527
_diffrn_reflns_theta_full 29.00
_diffrn_reflns_theta_max 29.00
_diffrn_reflns_theta_min 1.67
_diffrn_standards_number 0
_exptl_absorpt_coefficient_mu 2.408
_exptl_absorpt_correction_T_max 0.7417
_exptl_absorpt_correction_T_min 0.4844
_exptl_absorpt_correction_type multi-scan
_exptl_absorpt_process_details '(SADABS; Bruker, 2005)'
_exptl_crystal_colour purple
_exptl_crystal_density_diffrn 1.913
_exptl_crystal_density_method 'not measured'
_exptl_crystal_description Plate
_exptl_crystal_F_000 636
_exptl_crystal_size_max 0.35
_exptl_crystal_size_mid 0.24
_exptl_crystal_size_min 0.13
_refine_diff_density_max 1.179
_refine_diff_density_min -0.768
_refine_ls_extinction_method none
_refine_ls_goodness_of_fit_ref 1.210
_refine_ls_hydrogen_treatment constr
_refine_ls_matrix_type full
_refine_ls_number_parameters 398
_refine_ls_number_reflns 5879
_refine_ls_number_restraints 115
_refine_ls_restrained_S_all 1.206
_refine_ls_R_factor_all 0.0190
_refine_ls_R_factor_gt 0.0178
_refine_ls_shift/su_max 0.001
_refine_ls_shift/su_mean 0.000
_refine_ls_structure_factor_coef Fsqd
_refine_ls_weighting_details 'calc w=1/[\s^2^(Fo^2^)+(0.0337P)^2^+0.5091P] where P=(Fo^2^+2Fc^2^)/3'
_refine_ls_weighting_scheme calc
_refine_ls_wR_factor_gt 0.0489
_refine_ls_wR_factor_ref 0.0568
_reflns_number_gt 5725
_reflns_number_total 5879
_reflns_threshold_expression I>2\s(I)
_cod_data_source_file ci2868.cif
_cod_data_source_block I
_cod_depositor_comments
;
The following automatic conversions were performed:
'_symmetry_cell_setting' value 'Triclinic' changed to 'triclinic'
according to '/home/saulius/struct/CIF-dictionaries/cif_core.dic'
dictionary named 'cif_core.dic' version 2.4.1 from 2010-06-29.

Automatic conversion script
Id: cif_fix_enum 1527 2010-12-29 10:47:43Z saulius 

The following automatic conversions were performed:

'_symmetry_cell_setting' value 'Triclinic' changed to 'triclinic'
according to /home/saulius/struct/CIF-dictionaries/cif_core.dic
dictionary named 'cif_core.dic' version 2.4.1 from 2010-06-29.

Automatic conversion script
Id: cif_fix_values 1715 2011-07-08 13:25:40Z adriana 
;
_cod_original_cell_volume 1118.71(2)
_cod_original_formula_sum 'C16 H16 N2 Nd1 O16.5'
_cod_database_code 2223013
_cod_database_fobs_code 2223013

loop_
_symmetry_equiv_pos_as_xyz
'x, y, z'
'-x, -y, -z'

loop_
_atom_site_type_symbol
_atom_site_label
_atom_site_fract_x
_atom_site_fract_y
_atom_site_fract_z
_atom_site_U_iso_or_equiv
_atom_site_adp_type
_atom_site_calc_flag
_atom_site_refinement_flags
_atom_site_occupancy
_atom_site_disorder_assembly
_atom_site_disorder_group
Nd Nd1 0.285572(9) 0.468414(9) 0.486911(7) 0.01037(4) Uani d . 1 . .
O O3A 0.5272(5) -0.1271(4) 0.9533(3) 0.0330(9) Uani d PD 0.68 A 1
O O4A 0.3769(4) -0.1558(3) 1.1135(2) 0.0463(8) Uani d PD 0.68 A 1
O O5A -0.1663(5) 0.1114(5) 1.1553(3) 0.0263(8) Uani d PD 0.68 A 1
H H5A -0.2601 0.1301 1.1875 0.039 Uiso calc PR 0.68 A 1
O O6A -0.2644(3) 0.3037(5) 1.0252(3) 0.0605(13) Uani d PD 0.68 A 1
N N1A 0.4039(6) -0.0919(4) 1.0164(3) 0.0297(7) Uani d PD 0.68 A 1
C C1A 0.0383(3) 0.2754(4) 0.8934(3) 0.0205(8) Uani d PGD 0.68 A 1
H H1AA -0.0439 0.3572 0.8654 0.025 Uiso calc PR 0.68 A 1
C C2A 0.0078(3) 0.1835(5) 0.9962(3) 0.0198(8) Uani d PGD 0.68 A 1
C C3A 0.1281(4) 0.0639(4) 1.0372(2) 0.0238(9) Uani d PGD 0.68 A 1
H H3AA 0.1072 0.0011 1.1075 0.029 Uiso calc PR 0.68 A 1
C C4A 0.2789(4) 0.0361(3) 0.9754(3) 0.0245(8) Uani d PGD 0.68 A 1
C C5A 0.3094(3) 0.1279(4) 0.8726(3) 0.0189(9) Uani d PGD 0.68 A 1
H H5AA 0.4125 0.1089 0.8304 0.023 Uiso calc PR 0.68 A 1
C C6A 0.1891(4) 0.2476(4) 0.8316(3) 0.0165(13) Uani d PGD 0.68 A 1
C C15A -0.1548(5) 0.2079(7) 1.0602(3) 0.0268(9) Uani d PD 0.68 A 1
O O3B 0.4896(15) -0.1413(17) 0.9604(13) 0.027(3) Uiso d PD 0.23 A 2
O O4B 0.3076(14) -0.1937(12) 1.0907(9) 0.056(3) Uiso d PD 0.23 A 2
O O5B -0.1948(16) 0.1468(13) 1.1445(11) 0.025(3) Uiso d PD 0.23 A 2
H H5B -0.2852 0.1742 1.1814 0.037 Uiso calc PR 0.23 A 2
O O6B -0.2641(10) 0.3699(8) 1.0410(7) 0.0257(18) Uiso d PD 0.23 A 2
N N1B 0.3557(15) -0.1115(12) 1.0079(10) 0.040(3) Uiso d PD 0.23 A 2
C C1B 0.0367(14) 0.3066(10) 0.8974(11) 0.016(3) Uiso d PGD 0.23 A 2
H H1BA -0.0349 0.4004 0.8737 0.019 Uiso calc PR 0.23 A 2
C C2B -0.0066(12) 0.2128(14) 0.9957(11) 0.038(5) Uiso d PGD 0.23 A 2
C C3B 0.0982(14) 0.0756(13) 1.0304(10) 0.039(5) Uiso d PGD 0.23 A 2
H H3BA 0.0686 0.0115 1.0976 0.046 Uiso calc PR 0.23 A 2
C C4B 0.2463(12) 0.0322(10) 0.9668(10) 0.021(3) Uiso d PGD 0.23 A 2
C C5B 0.2896(12) 0.1260(15) 0.8684(10) 0.028(4) Uiso d PGD 0.23 A 2
H H5BA 0.3907 0.0963 0.8249 0.033 Uiso calc PR 0.23 A 2
C C6B 0.1848(16) 0.2632(14) 0.8337(10) 0.016(4) Uiso d PGD 0.23 A 2
C C15B -0.1695(13) 0.2567(12) 1.0630(10) 0.019(3) Uiso d PD 0.23 A 2
O O3C 0.449(2) -0.130(3) 0.9824(19) 0.0208(13) Uiso d PD 0.09 A 3
O O4C 0.272(2) -0.1538(18) 1.1276(12) 0.0208(13) Uiso d PD 0.09 A 3
O O5C -0.2380(19) 0.2386(18) 1.1423(12) 0.0208(13) Uiso d PD 0.09 A 3
H H5C -0.3302 0.2675 1.1873 0.025 Uiso d PR 0.09 A 3
O O6C -0.2201(18) 0.4585(14) 1.0575(13) 0.0208(13) Uiso d PD 0.09 A 3
N N1C 0.318(2) -0.0826(18) 1.0374(14) 0.0208(13) Uiso d PD 0.09 A 3
C C1C 0.0294(19) 0.3429(15) 0.9028(13) 0.0208(13) Uiso d PGD 0.09 A 3
H H1CA -0.0355 0.4382 0.8740 0.025 Uiso calc PR 0.09 A 3
C C2C -0.0198(15) 0.2637(16) 1.0071(12) 0.0208(13) Uiso d PGD 0.09 A 3
C C3C 0.0750(18) 0.1244(16) 1.0493(11) 0.0208(13) Uiso d PGD 0.09 A 3
H H3CA 0.0414 0.0702 1.1206 0.025 Uiso calc PR 0.09 A 3
C C4C 0.2191(19) 0.0642(16) 0.9873(14) 0.0208(13) Uiso d PGD 0.09 A 3
C C5C 0.2683(19) 0.143(2) 0.8830(15) 0.0208(13) Uiso d PGD 0.09 A 3
H H5CA 0.3668 0.1023 0.8406 0.025 Uiso calc PR 0.09 A 3
C C6C 0.173(2) 0.283(2) 0.8408(12) 0.0208(13) Uiso d PGD 0.09 A 3
C C15C -0.174(2) 0.3312(17) 1.0721(15) 0.0208(13) Uiso d PD 0.09 A 3
O O1 0.11719(16) 0.45727(15) 0.68090(11) 0.0170(3) Uani d . 1 A .
O O2 0.36376(16) 0.31566(15) 0.66785(11) 0.0165(3) Uani d . 1 A .
O O7 0.05148(16) 0.65931(14) 0.46945(12) 0.0176(3) Uani d . 1 . .
O O8 -0.19586(17) 0.73727(15) 0.45331(13) 0.0209(3) Uani d . 1 . .
O O9 -0.49580(16) 1.26834(15) 0.42188(12) 0.0188(3) Uani d . 1 . .
O O10 -0.37511(16) 1.38214(14) 0.45852(11) 0.0157(3) Uani d . 1 . .
O O11 0.1860(2) 1.24682(18) 0.22910(16) 0.0325(4) Uani d . 1 . .
O O12 0.32156(17) 1.02380(18) 0.29539(14) 0.0253(3) Uani d . 1 . .
N N2 0.19668(19) 1.12233(19) 0.28241(14) 0.0178(3) Uani d . 1 . .
C C7 0.2251(2) 0.3495(2) 0.72073(15) 0.0155(3) Uani d . 1 . .
C C8 -0.0736(2) 0.75718(19) 0.44717(14) 0.0122(3) Uani d . 1 . .
C C9 -0.0762(2) 0.91156(18) 0.41124(14) 0.0107(3) Uani d . 1 . .
C C10 -0.2178(2) 1.02243(19) 0.42723(14) 0.0115(3) Uani d . 1 . .
H H10A -0.3122 1.0009 0.4554 0.014 Uiso calc R 1 . .
C C11 -0.2213(2) 1.16466(19) 0.40205(14) 0.0113(3) Uani d . 1 . .
C C12 -0.0849(2) 1.19940(19) 0.35355(14) 0.0124(3) Uani d . 1 . .
H H12A -0.0861 1.2963 0.3343 0.015 Uiso calc R 1 . .
C C13 0.0528(2) 1.0867(2) 0.33446(14) 0.0129(3) Uani d . 1 . .
C C14 0.0619(2) 0.94284(19) 0.36509(14) 0.0124(3) Uani d . 1 . .
H H14A 0.1593 0.8681 0.3549 0.015 Uiso calc R 1 . .
C C16 -0.3728(2) 1.27944(19) 0.42875(14) 0.0127(3) Uani d . 1 . .
O O1W 0.39421(17) 0.62127(17) 0.31765(11) 0.0214(3) Uani d . 1 . .
H H1W1 0.4595 0.6422 0.3181 0.032 Uiso d R 1 A .
H H2W1 0.4207 0.6070 0.2475 0.032 Uiso d R 1 . .
O O2W 0.20344(18) 0.4620(2) 0.33051(13) 0.0285(4) Uani d . 1 . .
H H1W2 0.2599 0.4648 0.2674 0.043 Uiso d R 1 A .
H H2W2 0.1146 0.4785 0.3245 0.043 Uiso d R 1 . .
O O3W 0.5412(2) 0.1731(2) 0.24946(15) 0.0377(4) Uani d U 1 . .
H H1W3 0.4742 0.1364 0.2425 0.057 Uiso d R 1 . .
H H2W3 0.5221 0.1903 0.3193 0.057 Uiso d R 1 . .
O O4WA 0.4139(3) 0.5063(6) 0.1473(2) 0.0342(12) Uani d PU 0.722(15) B 1
H H1W4 0.3780 0.5660 0.0913 0.051 Uiso d PR 0.722(15) B 1
H H2W4 0.4716 0.4275 0.1301 0.051 Uiso d PR 0.722(15) B 1
O O4WB 0.4055(9) 0.4415(15) 0.1312(8) 0.037(3) Uani d PU 0.278(15) B 2
H H3W4 0.3704 0.4757 0.0809 0.056 Uiso d PR 0.278(15) B 2
H H4W4 0.4353 0.3561 0.1412 0.056 Uiso d PR 0.278(15) B 2
O O5WA 0.6107(14) 0.5930(14) 0.0951(10) 0.082(4) Uani d PU 0.279(6) C 1
H H1W5 0.7059 0.5714 0.0630 0.123 Uiso d PR 0.279(6) C 1
H H2W5 0.5861 0.5169 0.1155 0.123 Uiso d PR 0.279(6) C 1
O O5WB 0.9195(14) 0.4364(12) 0.0923(8) 0.051(3) Uani d PU 0.221(6) D 2
H H3W5 0.8615 0.4864 0.1375 0.077 Uiso d PR 0.221(6) D 2
H H4W5 1.0037 0.3835 0.1152 0.077 Uiso d PR 0.221(6) D 2

loop_
_atom_site_aniso_label
_atom_site_aniso_U_11
_atom_site_aniso_U_22
_atom_site_aniso_U_33
_atom_site_aniso_U_12
_atom_site_aniso_U_13
_atom_site_aniso_U_23
Nd1 0.00707(6) 0.00691(6) 0.01558(6) -0.00155(4) -0.00089(3) -0.00326(4)
O3A 0.038(2) 0.0212(16) 0.0264(15) -0.0010(16) -0.0073(15) -0.0004(11)
O4A 0.064(2) 0.0291(15) 0.0201(12) -0.0069(14) -0.0055(13) 0.0107(10)
O5A 0.0263(18) 0.037(2) 0.0144(13) -0.0199(18) 0.0051(12) -0.0027(14)
O6A 0.0223(14) 0.103(3) 0.0277(14) -0.0250(18) -0.0064(11) 0.0225(18)
N1A 0.043(2) 0.0183(15) 0.0194(14) -0.0077(16) -0.0092(15) 0.0041(11)
C1A 0.0177(17) 0.027(2) 0.0192(16) -0.0148(15) -0.0041(11) -0.0003(16)
C2A 0.0189(16) 0.034(2) 0.0095(14) -0.0193(14) -0.0011(10) 0.0016(13)
C3A 0.036(2) 0.0240(19) 0.0128(14) -0.0182(16) -0.0061(15) 0.0037(11)
C4A 0.035(2) 0.0231(19) 0.0186(16) -0.0142(16) -0.0103(16) 0.0006(12)
C5A 0.0233(17) 0.0150(17) 0.0155(15) -0.0079(14) -0.0039(13) 0.0010(11)
C6A 0.018(2) 0.019(2) 0.0147(17) -0.0128(14) -0.0026(10) 0.0009(12)
C15A 0.0245(18) 0.044(3) 0.0150(16) -0.0223(19) -0.0037(12) 0.0009(17)
O1 0.0127(6) 0.0151(6) 0.0183(6) -0.0033(5) -0.0015(5) -0.0018(5)
O2 0.0112(6) 0.0155(6) 0.0192(6) -0.0062(5) -0.0027(5) 0.0014(5)
O7 0.0123(6) 0.0091(6) 0.0256(7) 0.0005(5) -0.0037(5) -0.0026(5)
O8 0.0148(7) 0.0110(6) 0.0374(8) -0.0051(5) -0.0068(6) -0.0047(6)
O9 0.0096(6) 0.0161(7) 0.0311(7) -0.0019(5) -0.0015(5) -0.0117(6)
O10 0.0170(6) 0.0099(6) 0.0203(6) -0.0039(5) -0.0009(5) -0.0072(5)
O11 0.0217(8) 0.0195(8) 0.0512(10) -0.0135(6) 0.0080(7) -0.0089(7)
O12 0.0092(6) 0.0269(8) 0.0378(8) -0.0053(6) 0.0001(6) -0.0111(7)
N2 0.0120(7) 0.0190(8) 0.0244(8) -0.0080(6) 0.0022(6) -0.0099(6)
C7 0.0139(8) 0.0152(9) 0.0172(8) -0.0072(7) -0.0030(6) -0.0014(6)
C8 0.0118(8) 0.0086(7) 0.0145(7) -0.0024(6) -0.0007(6) -0.0040(6)
C9 0.0091(7) 0.0079(7) 0.0143(7) -0.0014(6) -0.0028(6) -0.0030(6)
C10 0.0081(7) 0.0107(8) 0.0150(7) -0.0027(6) -0.0014(6) -0.0039(6)
C11 0.0085(7) 0.0097(8) 0.0148(7) -0.0014(6) -0.0018(6) -0.0048(6)
C12 0.0111(8) 0.0109(8) 0.0155(7) -0.0041(6) -0.0008(6) -0.0048(6)
C13 0.0094(8) 0.0139(8) 0.0168(7) -0.0057(6) 0.0003(6) -0.0059(6)
C14 0.0086(7) 0.0121(8) 0.0155(7) -0.0023(6) -0.0013(6) -0.0048(6)
C16 0.0113(8) 0.0089(8) 0.0155(7) -0.0024(6) -0.0001(6) -0.0038(6)
O1W 0.0170(7) 0.0319(8) 0.0164(6) -0.0145(6) -0.0027(5) -0.0008(6)
O2W 0.0138(7) 0.0522(11) 0.0270(7) -0.0106(7) -0.0007(6) -0.0222(7)
O3W 0.0305(9) 0.0669(13) 0.0304(8) -0.0311(9) 0.0039(7) -0.0205(9)
O4WA 0.0301(14) 0.046(3) 0.0198(11) -0.0101(13) -0.0026(9) -0.0065(11)
O4WB 0.027(3) 0.045(5) 0.030(3) -0.013(3) 0.005(3) -0.005(4)
O5WA 0.072(6) 0.091(7) 0.103(7) -0.024(5) -0.012(5) -0.058(6)
O5WB 0.063(6) 0.052(6) 0.045(5) -0.022(5) -0.011(4) -0.017(4)

loop_
_atom_type_symbol
_atom_type_description
_atom_type_scat_dispersion_real
_atom_type_scat_dispersion_imag
_atom_type_scat_source
C C 0.0033 0.0016 'International Tables Vol C Tables 4.2.6.8 and 6.1.1.4'
H H 0.0000 0.0000 'International Tables Vol C Tables 4.2.6.8 and 6.1.1.4'
N N 0.0061 0.0033 'International Tables Vol C Tables 4.2.6.8 and 6.1.1.4'
O O 0.0106 0.0060 'International Tables Vol C Tables 4.2.6.8 and 6.1.1.4'
Nd Nd -0.1943 3.0179 'International Tables Vol C Tables 4.2.6.8 and 6.1.1.4'

loop_
_geom_angle_atom_site_label_1
_geom_angle_atom_site_label_2
_geom_angle_atom_site_label_3
_geom_angle_site_symmetry_1
_geom_angle_site_symmetry_3
_geom_angle
_geom_angle_publ_flag
O7 Nd1 O8 . 2_566 100.76(5) ?
O7 Nd1 O10 . 2_576 88.82(5) ?
O8 Nd1 O10 2_566 2_576 145.95(5) ?
O7 Nd1 O1W . . 84.42(5) ?
O8 Nd1 O1W 2_566 . 139.99(5) ?
O10 Nd1 O1W 2_576 . 72.98(5) ?
O7 Nd1 O9 . 1_645 151.36(5) ?
O8 Nd1 O9 2_566 1_645 73.06(5) ?
O10 Nd1 O9 2_576 1_645 112.18(5) ?
O1W Nd1 O9 . 1_645 83.59(5) ?
O7 Nd1 O2W . . 74.02(5) ?
O8 Nd1 O2W 2_566 . 72.51(6) ?
O10 Nd1 O2W 2_576 . 141.22(5) ?
O1W Nd1 O2W . . 70.97(5) ?
O9 Nd1 O2W 1_645 . 77.50(5) ?
O7 Nd1 O2 . . 123.94(5) ?
O8 Nd1 O2 2_566 . 72.14(5) ?
O10 Nd1 O2 2_576 . 75.40(5) ?
O1W Nd1 O2 . . 136.59(5) ?
O9 Nd1 O2 1_645 . 81.61(5) ?
O2W Nd1 O2 . . 142.83(6) ?
O7 Nd1 O1 . . 73.37(5) ?
O8 Nd1 O1 2_566 . 70.84(5) ?
O10 Nd1 O1 2_576 . 81.06(5) ?
O1W Nd1 O1 . . 146.05(5) ?
O9 Nd1 O1 1_645 . 127.22(5) ?
O2W Nd1 O1 . . 124.29(5) ?
O2 Nd1 O1 . . 51.38(4) ?
O7 Nd1 C7 . . 99.34(5) ?
O8 Nd1 C7 2_566 . 65.51(5) ?
O10 Nd1 C7 2_576 . 80.77(5) ?
O1W Nd1 C7 . . 153.43(5) ?
O9 Nd1 C7 1_645 . 102.98(5) ?
O2W Nd1 C7 . . 135.46(6) ?
O2 Nd1 C7 . . 25.94(5) ?
O1 Nd1 C7 . . 25.99(5) ?
O7 Nd1 O10 . 1_645 146.58(4) ?
O8 Nd1 O10 2_566 1_645 112.58(4) ?
O10 Nd1 O10 2_576 1_645 64.92(5) ?
O1W Nd1 O10 . 1_645 68.84(4) ?
O9 Nd1 O10 1_645 1_645 47.27(4) ?
O2W Nd1 O10 . 1_645 113.16(4) ?
O2 Nd1 O10 . 1_645 71.17(4) ?
O1 Nd1 O10 . 1_645 119.02(4) ?
C7 Nd1 O10 . 1_645 96.50(5) ?
O7 Nd1 C16 . 1_645 159.88(5) ?
O8 Nd1 C16 2_566 1_645 92.18(5) ?
O10 Nd1 C16 2_576 1_645 88.96(5) ?
O1W Nd1 C16 . 1_645 75.82(5) ?
O9 Nd1 C16 1_645 1_645 23.21(5) ?
O2W Nd1 C16 . 1_645 95.64(5) ?
O2 Nd1 C16 . 1_645 74.63(5) ?
O1 Nd1 C16 . 1_645 125.93(4) ?
C7 Nd1 C16 . 1_645 100.03(5) ?
O10 Nd1 C16 1_645 1_645 24.08(4) ?
C15A O5A H5A . . 109.5 ?
O3A N1A O4A . . 124.8(4) ?
O3A N1A C4A . . 118.3(3) ?
O4A N1A C4A . . 116.9(4) ?
C2A C1A C6A . . 120.0 ?
C2A C1A H1AA . . 120.0 ?
C6A C1A H1AA . . 120.0 ?
C3A C2A C1A . . 120.0 ?
C3A C2A C15A . . 119.6(3) ?
C1A C2A C15A . . 120.3(3) ?
C4A C3A C2A . . 120.0 ?
C4A C3A H3AA . . 120.0 ?
C2A C3A H3AA . . 120.0 ?
C3A C4A C5A . . 120.0 ?
C3A C4A N1A . . 120.1(3) ?
C5A C4A N1A . . 119.9(3) ?
C4A C5A C6A . . 120.0 ?
C4A C5A H5AA . . 120.0 ?
C6A C5A H5AA . . 120.0 ?
C5A C6A C1A . . 120.0 ?
C5A C6A C7 . . 119.4(2) ?
C1A C6A C7 . . 120.6(2) ?
O6A C15A O5A . . 124.1(4) ?
O6A C15A C2A . . 122.3(3) ?
O5A C15A C2A . . 113.5(4) ?
C15B O5B H5B . . 109.5 ?
O3B N1B O4B . . 123.1(13) ?
O3B N1B C4B . . 118.3(12) ?
O4B N1B C4B . . 118.5(12) ?
C2B C1B C6B . . 120.0 ?
C2B C1B H1BA . . 120.0 ?
C6B C1B H1BA . . 120.0 ?
C3B C2B C1B . . 120.0 ?
C3B C2B C15B . . 119.6(8) ?
C1B C2B C15B . . 120.3(8) ?
C2B C3B C4B . . 120.0 ?
C2B C3B H3BA . . 120.0 ?
C4B C3B H3BA . . 120.0 ?
C3B C4B C5B . . 120.0 ?
C3B C4B N1B . . 118.5(9) ?
C5B C4B N1B . . 121.5(9) ?
C6B C5B C4B . . 120.0 ?
C6B C5B H5BA . . 120.0 ?
C4B C5B H5BA . . 120.0 ?
C5B C6B C1B . . 120.0 ?
C5B C6B C7 . . 118.1(8) ?
C1B C6B C7 . . 121.1(8) ?
O6B C15B O5B . . 124.3(11) ?
O6B C15B C2B . . 124.3(10) ?
O5B C15B C2B . . 111.2(10) ?
C15C O5C H5C . . 121.2 ?
O4C N1C O3C . . 121.9(17) ?
O4C N1C C4C . . 121.7(16) ?
O3C N1C C4C . . 116.4(15) ?
C2C C1C C6C . . 120.0 ?
C2C C1C H1CA . . 120.0 ?
C6C C1C H1CA . . 120.0 ?
C3C C2C C1C . . 120.0 ?
C3C C2C C15C . . 121.1(10) ?
C1C C2C C15C . . 118.9(10) ?
C4C C3C C2C . . 120.0 ?
C4C C3C H3CA . . 120.0 ?
C2C C3C H3CA . . 120.0 ?
C3C C4C C5C . . 120.0 ?
C3C C4C N1C . . 117.9(11) ?
C5C C4C N1C . . 122.1(11) ?
C6C C5C C4C . . 120.0 ?
C6C C5C H5CA . . 120.0 ?
C4C C5C H5CA . . 120.0 ?
C5C C6C C1C . . 120.0 ?
C5C C6C C7 . . 115.6(10) ?
C1C C6C C7 . . 123.6(10) ?
O6C C15C O5C . . 128.0(16) ?
O6C C15C C2C . . 118.1(14) ?
O5C C15C C2C . . 113.8(14) ?
C7 O1 Nd1 . . 90.75(11) ?
C7 O2 Nd1 . . 93.16(11) ?
C8 O7 Nd1 . . 171.21(13) ?
C8 O8 Nd1 . 2_566 136.37(12) ?
C16 O9 Nd1 . 1_465 106.33(11) ?
C16 O10 Nd1 . 2_576 160.39(12) ?
C16 O10 Nd1 . 1_465 84.27(11) ?
Nd1 O10 Nd1 2_576 1_465 115.08(5) ?
O11 N2 O12 . . 124.08(17) ?
O11 N2 C13 . . 118.38(17) ?
O12 N2 C13 . . 117.54(16) ?
O2 C7 O1 . . 122.11(17) ?
O2 C7 C6B . . 120.1(5) ?
O1 C7 C6B . . 117.7(5) ?
O2 C7 C6C . . 125.0(7) ?
O1 C7 C6C . . 112.3(7) ?
O2 C7 C6A . . 117.2(2) ?
O1 C7 C6A . . 120.5(2) ?
O2 C7 Nd1 . . 60.91(9) ?
O1 C7 Nd1 . . 63.26(10) ?
C6B C7 Nd1 . . 166.1(8) ?
C6C C7 Nd1 . . 171.4(11) ?
C6A C7 Nd1 . . 160.6(3) ?
O8 C8 O7 . . 125.51(17) ?
O8 C8 C9 . . 117.18(16) ?
O7 C8 C9 . . 117.30(16) ?
C14 C9 C10 . . 120.32(16) ?
C14 C9 C8 . . 120.22(15) ?
C10 C9 C8 . . 119.44(16) ?
C11 C10 C9 . . 120.31(16) ?
C11 C10 H10A . . 119.8 ?
C9 C10 H10A . . 119.8 ?
C10 C11 C12 . . 120.42(16) ?
C10 C11 C16 . . 119.21(16) ?
C12 C11 C16 . . 120.37(16) ?
C13 C12 C11 . . 117.41(16) ?
C13 C12 H12A . . 121.3 ?
C11 C12 H12A . . 121.3 ?
C14 C13 C12 . . 123.58(16) ?
C14 C13 N2 . . 118.54(16) ?
C12 C13 N2 . . 117.84(16) ?
C13 C14 C9 . . 117.75(16) ?
C13 C14 H14A . . 121.1 ?
C9 C14 H14A . . 121.1 ?
O10 C16 O9 . . 122.04(17) ?
O10 C16 C11 . . 119.94(16) ?
O9 C16 C11 . . 118.02(16) ?
O10 C16 Nd1 . 1_465 71.65(10) ?
O9 C16 Nd1 . 1_465 50.45(9) ?
C11 C16 Nd1 . 1_465 167.91(13) ?
Nd1 O1W H1W1 . . 118.6 ?
Nd1 O1W H2W1 . . 125.6 ?
H1W1 O1W H2W1 . . 102.4 ?
Nd1 O2W H1W2 . . 123.6 ?
Nd1 O2W H2W2 . . 127.6 ?
H1W2 O2W H2W2 . . 106.9 ?
H1W3 O3W H2W3 . . 115.1 ?
H1W4 O4WA H2W4 . . 107.4 ?
H1W4 O4WA H3W4 . . 54.4 ?
H2W4 O4WA H3W4 . . 64.4 ?
H1W4 O4WB H2W4 . . 97.0 ?
H1W4 O4WB H3W4 . . 60.6 ?
H2W4 O4WB H3W4 . . 123.4 ?
H1W4 O4WB H4W4 . . 164.0 ?
H2W4 O4WB H4W4 . . 79.4 ?
H3W4 O4WB H4W4 . . 108.3 ?
H1W5 O5WA H2W5 . . 107.4 ?
H3W5 O5WB H4W5 . . 107.7 ?

loop_
_geom_bond_atom_site_label_1
_geom_bond_atom_site_label_2
_geom_bond_site_symmetry_2
_geom_bond_distance
_geom_bond_publ_flag
Nd1 O7 . 2.3302(13) y
Nd1 O8 2_566 2.4214(14) y
Nd1 O10 2_576 2.4481(14) y
Nd1 O1W . 2.4612(14) y
Nd1 O9 1_645 2.4708(13) y
Nd1 O2W . 2.4775(15) y
Nd1 O2 . 2.5223(13) y
Nd1 O1 . 2.5743(14) y
Nd1 C7 . 2.8822(18) ?
Nd1 O10 1_645 2.9332(14) y
Nd1 C16 1_645 3.0749(18) ?
O3A N1A . 1.218(6) ?
O4A N1A . 1.228(4) ?
O5A C15A . 1.317(5) ?
O5A H5A . 0.84 ?
O6A C15A . 1.202(6) ?
N1A C4A . 1.454(4) ?
C1A C2A . 1.39 ?
C1A C6A . 1.39 ?
C1A H1AA . 0.95 ?
C2A C3A . 1.39 ?
C2A C15A . 1.489(4) ?
C3A C4A . 1.39 ?
C3A H3AA . 0.95 ?
C4A C5A . 1.39 ?
C5A C6A . 1.39 ?
C5A H5AA . 0.95 ?
C6A C7 . 1.518(3) ?
O3B N1B . 1.203(14) ?
O4B N1B . 1.225(12) ?
O5B C15B . 1.319(13) ?
O5B H5B . 0.84 ?
O6B C15B . 1.166(12) ?
N1B C4B . 1.469(11) ?
C1B C2B . 1.39 ?
C1B C6B . 1.39 ?
C1B H1BA . 0.95 ?
C2B C3B . 1.39 ?
C2B C15B . 1.511(11) ?
C3B C4B . 1.39 ?
C3B H3BA . 0.95 ?
C4B C5B . 1.39 ?
C5B C6B . 1.39 ?
C5B H5BA . 0.95 ?
C6B C7 . 1.480(9) ?
O3C N1C . 1.239(16) ?
O4C N1C . 1.223(15) ?
O5C C15C . 1.294(15) ?
O5C H5C . 0.90 ?
O6C C15C . 1.184(16) ?
N1C C4C . 1.481(13) ?
C1C C2C . 1.39 ?
C1C C6C . 1.39 ?
C1C H1CA . 0.95 ?
C2C C3C . 1.39 ?
C2C C15C . 1.486(13) ?
C3C C4C . 1.39 ?
C3C H3CA . 0.95 ?
C4C C5C . 1.39 ?
C5C C6C . 1.39 ?
C5C H5CA . 0.95 ?
C6C C7 . 1.512(12) ?
O1 C7 . 1.263(2) ?
O2 C7 . 1.263(2) ?
O7 C8 . 1.258(2) ?
O8 C8 . 1.243(2) ?
O8 Nd1 2_566 2.4214(14) ?
O9 C16 . 1.263(2) ?
O9 Nd1 1_465 2.4708(13) ?
O10 C16 . 1.261(2) ?
O10 Nd1 2_576 2.4482(14) ?
O10 Nd1 1_465 2.9332(14) ?
O11 N2 . 1.222(2) ?
O12 N2 . 1.235(2) ?
N2 C13 . 1.468(2) ?
C8 C9 . 1.505(2) ?
C9 C14 . 1.391(2) ?
C9 C10 . 1.395(2) ?
C10 C11 . 1.393(2) ?
C10 H10A . 0.95 ?
C11 C12 . 1.395(2) ?
C11 C16 . 1.496(2) ?
C12 C13 . 1.390(2) ?
C12 H12A . 0.95 ?
C13 C14 . 1.386(3) ?
C14 H14A . 0.95 ?
C16 Nd1 1_465 3.0749(18) ?
O1W H1W1 . 0.74 ?
O1W H2W1 . 0.94 ?
O2W H1W2 . 0.84 ?
O2W H2W2 . 0.82 ?
O3W H1W3 . 0.91 ?
O3W H2W3 . 0.96 ?
O4WA H1W4 . 0.85 ?
O4WA H2W4 . 0.85 ?
O4WB H3W4 . 0.75 ?
O4WB H4W4 . 0.79 ?
O5WA H1W5 . 0.85 ?
O5WA H2W5 . 0.85 ?
O5WB H3W5 . 0.85 ?
O5WB H4W5 . 0.85 ?

loop_
_geom_hbond_atom_site_label_D
_geom_hbond_atom_site_label_H
_geom_hbond_atom_site_label_A
_geom_hbond_site_symmetry_A
_geom_hbond_distance_DH
_geom_hbond_distance_HA
_geom_hbond_distance_DA
_geom_hbond_angle_DHA
_geom_hbond_publ_flag
O5A H5A O3W 1_456 0.84 1.76 2.596(5) 178 yes
O1W H1W1 O2 2_666 0.74 1.99 2.731(3) 175 yes
O1W H2W1 O4WA . 0.94 2.00 2.849(4) 149 yes
O2W H1W2 O4WA . 0.84 1.86 2.667(3) 159 yes
O2W H2W2 O1 2_566 0.82 2.06 2.874(3) 172 yes
O3W H1W3 O11 1_545 0.91 2.56 3.246(3) 132 yes
O3W H1W3 O12 1_545 0.91 2.05 2.902(3) 156 yes
O3W H2W3 O9 1_645 0.96 1.76 2.688(2) 162 yes
O4WA H2W4 O3W . 0.85 2.51 3.118(6) 130 yes
C12 H12A O1 2_576 0.95 2.41 3.351(2) 169 yes

loop_
_geom_torsion_atom_site_label_1
_geom_torsion_atom_site_label_2
_geom_torsion_atom_site_label_3
_geom_torsion_atom_site_label_4
_geom_torsion_site_symmetry_1
_geom_torsion_site_symmetry_2
_geom_torsion_site_symmetry_3
_geom_torsion_site_symmetry_4
_geom_torsion
_geom_torsion_publ_flag
C6A C1A C2A C3A . . . . 0.0 ?
C6A C1A C2A C15A . . . . -176.5(5) ?
C1A C2A C3A C4A . . . . 0.0 ?
C15A C2A C3A C4A . . . . 176.6(5) ?
C2A C3A C4A C5A . . . . 0.0 ?
C2A C3A C4A N1A . . . . -177.8(4) ?
O3A N1A C4A C3A . . . . 167.1(4) ?
O4A N1A C4A C3A . . . . -13.6(6) ?
O3A N1A C4A C5A . . . . -10.7(6) ?
O4A N1A C4A C5A . . . . 168.6(4) ?
C3A C4A C5A C6A . . . . 0.0 ?
N1A C4A C5A C6A . . . . 177.8(4) ?
C4A C5A C6A C1A . . . . 0.0 ?
C4A C5A C6A C7 . . . . 178.2(5) ?
C2A C1A C6A C5A . . . . 0.0 ?
C2A C1A C6A C7 . . . . -178.2(5) ?
C3A C2A C15A O6A . . . . -174.7(5) ?
C1A C2A C15A O6A . . . . 1.8(8) ?
C3A C2A C15A O5A . . . . 2.6(6) ?
C1A C2A C15A O5A . . . . 179.2(4) ?
C6B C1B C2B C3B . . . . 0.0 ?
C6B C1B C2B C15B . . . . -177.4(17) ?
C1B C2B C3B C4B . . . . 0.0 ?
C15B C2B C3B C4B . . . . 177.4(17) ?
C2B C3B C4B C5B . . . . 0.0 ?
C2B C3B C4B N1B . . . . 177.8(12) ?
O3B N1B C4B C3B . . . . -170.2(14) ?
O4B N1B C4B C3B . . . . 7.7(19) ?
O3B N1B C4B C5B . . . . 8(2) ?
O4B N1B C4B C5B . . . . -174.5(13) ?
C3B C4B C5B C6B . . . . 0.0 ?
N1B C4B C5B C6B . . . . -177.8(12) ?
C4B C5B C6B C1B . . . . 0.0 ?
C4B C5B C6B C7 . . . . -169.7(17) ?
C2B C1B C6B C5B . . . . 0.0 ?
C2B C1B C6B C7 . . . . 169.3(17) ?
C3B C2B C15B O6B . . . . 178.9(11) ?
C1B C2B C15B O6B . . . . -4(2) ?
C3B C2B C15B O5B . . . . -6.3(17) ?
C1B C2B C15B O5B . . . . 171.1(13) ?
C6C C1C C2C C3C . . . . 0.0 ?
C6C C1C C2C C15C . . . . 179.4(19) ?
C1C C2C C3C C4C . . . . 0.0 ?
C15C C2C C3C C4C . . . . -179(2) ?
C2C C3C C4C C5C . . . . 0.0 ?
C2C C3C C4C N1C . . . . 178(2) ?
O4C N1C C4C C3C . . . . 5(3) ?
O3C N1C C4C C3C . . . . -176(2) ?
O4C N1C C4C C5C . . . . -177(2) ?
O3C N1C C4C C5C . . . . 2(3) ?
C3C C4C C5C C6C . . . . 0.0 ?
N1C C4C C5C C6C . . . . -178(2) ?
C4C C5C C6C C1C . . . . 0.0 ?
C4C C5C C6C C7 . . . . -170(2) ?
C2C C1C C6C C5C . . . . 0.0 ?
C2C C1C C6C C7 . . . . 169(2) ?
C3C C2C C15C O6C . . . . 149.3(18) ?
C1C C2C C15C O6C . . . . -30(3) ?
C3C C2C C15C O5C . . . . -28(3) ?
C1C C2C C15C O5C . . . . 152.6(16) ?
O7 Nd1 O1 C7 . . . . -178.71(12) ?
O8 Nd1 O1 C7 2_566 . . . 73.22(11) ?
O10 Nd1 O1 C7 2_576 . . . -87.26(11) ?
O1W Nd1 O1 C7 . . . . -127.43(12) ?
O9 Nd1 O1 C7 1_645 . . . 23.86(13) ?
O2W Nd1 O1 C7 . . . . 124.75(12) ?
O2 Nd1 O1 C7 . . . . -8.85(11) ?
O10 Nd1 O1 C7 1_645 . . . -32.57(12) ?
C16 Nd1 O1 C7 1_645 . . . -5.12(13) ?
O7 Nd1 O2 C7 . . . . 20.60(13) ?
O8 Nd1 O2 C7 2_566 . . . -70.53(12) ?
O10 Nd1 O2 C7 2_576 . . . 99.01(12) ?
O1W Nd1 O2 C7 . . . . 143.33(11) ?
O9 Nd1 O2 C7 1_645 . . . -145.35(12) ?
O2W Nd1 O2 C7 . . . . -89.17(13) ?
O1 Nd1 O2 C7 . . . . 8.87(11) ?
O10 Nd1 O2 C7 1_645 . . . 167.05(12) ?
C16 Nd1 O2 C7 1_645 . . . -168.00(12) ?
Nd1 O2 C7 O1 . . . . -16.8(2) ?
Nd1 O2 C7 C6B . . . . 164.1(9) ?
Nd1 O2 C7 C6C . . . . 172.6(13) ?
Nd1 O2 C7 C6A . . . . 158.1(3) ?
Nd1 O1 C7 O2 . . . . 16.47(19) ?
Nd1 O1 C7 C6B . . . . -164.4(9) ?
Nd1 O1 C7 C6C . . . . -171.9(12) ?
Nd1 O1 C7 C6A . . . . -158.3(3) ?
C5B C6B C7 O2 . . . . -17.0(11) ?
C1B C6B C7 O2 . . . . 173.5(8) ?
C5B C6B C7 O1 . . . . 163.9(5) ?
C1B C6B C7 O1 . . . . -5.6(16) ?
C5B C6B C7 C6C . . . . -143(9) ?
C1B C6B C7 C6C . . . . 47(8) ?
C5B C6B C7 C6A . . . . 45(7) ?
C1B C6B C7 C6A . . . . -124(8) ?
C5B C6B C7 Nd1 . . . . 73(2) ?
C1B C6B C7 Nd1 . . . . -96(2) ?
C5C C6C C7 O2 . . . . -25.6(17) ?
C1C C6C C7 O2 . . . . 164.7(10) ?
C5C C6C C7 O1 . . . . 163.1(9) ?
C1C C6C C7 O1 . . . . -6.7(19) ?
C5C C6C C7 C6B . . . . 33(8) ?
C1C C6C C7 C6B . . . . -137(10) ?
C5C C6C C7 C6A . . . . 36(3) ?
C1C C6C C7 C6A . . . . -134(5) ?
C5A C6A C7 O2 . . . . 3.6(4) ?
C1A C6A C7 O2 . . . . -178.3(3) ?
C5A C6A C7 O1 . . . . 178.6(2) ?
C1A C6A C7 O1 . . . . -3.2(5) ?
C5A C6A C7 C6B . . . . -117(7) ?
C1A C6A C7 C6B . . . . 61(7) ?
C5A C6A C7 C6C . . . . -122(4) ?
C1A C6A C7 C6C . . . . 56(4) ?
C5A C6A C7 Nd1 . . . . 82.8(6) ?
C1A C6A C7 Nd1 . . . . -99.0(5) ?
O7 Nd1 C7 O2 . . . . -162.80(11) ?
O8 Nd1 C7 O2 2_566 . . . 99.56(12) ?
O10 Nd1 C7 O2 2_576 . . . -75.54(11) ?
O1W Nd1 C7 O2 . . . . -66.56(17) ?
O9 Nd1 C7 O2 1_645 . . . 35.26(12) ?
O2W Nd1 C7 O2 . . . . 120.53(12) ?
O1 Nd1 C7 O2 . . . . -164.04(19) ?
O10 Nd1 C7 O2 1_645 . . . -12.32(12) ?
C16 Nd1 C7 O2 1_645 . . . 11.75(12) ?
O7 Nd1 C7 O1 . . . . 1.25(12) ?
O8 Nd1 C7 O1 2_566 . . . -96.39(12) ?
O10 Nd1 C7 O1 2_576 . . . 88.51(11) ?
O1W Nd1 C7 O1 . . . . 97.48(15) ?
O9 Nd1 C7 O1 1_645 . . . -160.70(11) ?
O2W Nd1 C7 O1 . . . . -75.42(13) ?
O2 Nd1 C7 O1 . . . . 164.04(19) ?
O10 Nd1 C7 O1 1_645 . . . 151.72(11) ?
C16 Nd1 C7 O1 1_645 . . . 175.79(11) ?
O7 Nd1 C7 C6B . . . . 99(2) ?
O8 Nd1 C7 C6B 2_566 . . . 1(2) ?
O10 Nd1 C7 C6B 2_576 . . . -174(2) ?
O1W Nd1 C7 C6B . . . . -165(2) ?
O9 Nd1 C7 C6B 1_645 . . . -63(2) ?
O2W Nd1 C7 C6B . . . . 22(2) ?
O2 Nd1 C7 C6B . . . . -98(2) ?
O1 Nd1 C7 C6B . . . . 98(2) ?
O10 Nd1 C7 C6B 1_645 . . . -111(2) ?
C16 Nd1 C7 C6B 1_645 . . . -86(2) ?
O7 Nd1 C7 C6A . . . . 107.5(5) ?
O8 Nd1 C7 C6A 2_566 . . . 9.9(5) ?
O10 Nd1 C7 C6A 2_576 . . . -165.2(5) ?
O1W Nd1 C7 C6A . . . . -156.2(5) ?
O9 Nd1 C7 C6A 1_645 . . . -54.4(5) ?
O2W Nd1 C7 C6A . . . . 30.9(5) ?
O2 Nd1 C7 C6A . . . . -89.7(5) ?
O1 Nd1 C7 C6A . . . . 106.3(5) ?
O10 Nd1 C7 C6A 1_645 . . . -102.0(5) ?
C16 Nd1 C7 C6A 1_645 . . . -77.9(5) ?
Nd1 O8 C8 O7 2_566 . . . 4.0(3) ?
Nd1 O8 C8 C9 2_566 . . . -175.30(12) ?
O8 C8 C9 C14 . . . . -156.86(17) ?
O7 C8 C9 C14 . . . . 23.8(2) ?
O8 C8 C9 C10 . . . . 24.8(2) ?
O7 C8 C9 C10 . . . . -154.54(17) ?
C14 C9 C10 C11 . . . . -3.1(3) ?
C8 C9 C10 C11 . . . . 175.22(15) ?
C9 C10 C11 C12 . . . . 4.5(3) ?
C9 C10 C11 C16 . . . . -174.87(16) ?
C10 C11 C12 C13 . . . . -1.6(3) ?
C16 C11 C12 C13 . . . . 177.77(16) ?
C11 C12 C13 C14 . . . . -2.8(3) ?
C11 C12 C13 N2 . . . . 179.38(16) ?
O11 N2 C13 C14 . . . . 160.22(19) ?
O12 N2 C13 C14 . . . . -19.7(3) ?
O11 N2 C13 C12 . . . . -21.9(3) ?
O12 N2 C13 C12 . . . . 158.19(17) ?
C12 C13 C14 C9 . . . . 4.1(3) ?
N2 C13 C14 C9 . . . . -178.07(16) ?
C10 C9 C14 C13 . . . . -1.1(3) ?
C8 C9 C14 C13 . . . . -179.40(16) ?
Nd1 O10 C16 O9 2_576 . . . 173.8(3) ?
Nd1 O10 C16 O9 1_465 . . . 2.76(17) ?
Nd1 O10 C16 C11 2_576 . . . -5.2(5) ?
Nd1 O10 C16 C11 1_465 . . . -176.24(15) ?
Nd1 O10 C16 Nd1 2_576 . . 1_465 171.0(4) ?
Nd1 O9 C16 O10 1_465 . . . -3.4(2) ?
Nd1 O9 C16 C11 1_465 . . . 175.62(12) ?
C10 C11 C16 O10 . . . . 145.14(17) ?
C12 C11 C16 O10 . . . . -34.2(2) ?
C10 C11 C16 O9 . . . . -33.9(2) ?
C12 C11 C16 O9 . . . . 146.75(17) ?
C10 C11 C16 Nd1 . . . 1_465 -17.6(7) ?
C12 C11 C16 Nd1 . . . 1_465 163.1(5) ?
